data_2007342
loop_
_publ_author_name
'D\"urichen, Peter'
'Bensch, Wolfgang'

_publ_section_title
;
 New Compounds Containing the Complex Anion [Ta~2~S~11~]^4{-^};
 <i>A</i>~4~Ta~2~S~11~ (<i>A</i> = Rb, Cs)
;
_journal_issue 6
_journal_name_full 'Acta Crystallographica Section C'
_journal_page_first 706
_journal_page_last 708
_journal_paper_doi 10.1107/S0108270197018404
_journal_volume 54
_journal_year 1998
_chemical_formula_moiety 'Rb4 Ta2 S11'
_chemical_formula_sum 'Rb4 S11 Ta2'
_chemical_formula_weight 1056.44
_chemical_name_common Tetra-Rubidium-Di-Tantalum-Undeca-Sulfide
_chemical_name_systematic
;
 ?
;
_space_group_IT_number 29
_symmetry_cell_setting orthorhombic
_symmetry_space_group_name_Hall 'P 2c -2ac'
_symmetry_space_group_name_H-M 'P c a 21'
_audit_creation_method SHELXL
_cell_angle_alpha 90.00
_cell_angle_beta 90.00
_cell_angle_gamma 90.00
_cell_formula_units_Z 4
_cell_length_a 13.4806(13)
_cell_length_b 7.6909(6)
_cell_length_c 18.1758(15)
_cell_measurement_reflns_used 102
_cell_measurement_temperature 293(2)
_cell_measurement_theta_max 25.0
_cell_measurement_theta_min 18.3
_cell_volume 1884.4(3)
_computing_cell_refinement DIF4
_computing_data_collection 'DIF4 (Stoe & Cie, 1992a)'
_computing_data_reduction 'REDU4 (Stoe & Cie, 1992b)'
_computing_molecular_graphics 'XP in SHELXTL/PC (Siemens, 1990)'
_computing_publication_material 'CIFTAB in SHELXL93'
_computing_structure_refinement 'SHELXL93 (Sheldrick, 1993)'
_computing_structure_solution 'SHELXS86 (Sheldrick, 1985)'
_diffrn_ambient_temperature 293(2)
_diffrn_measurement_device 'Stoe AED-II'
_diffrn_measurement_method \w-2\q
_diffrn_radiation_monochromator graphite
_diffrn_radiation_source 'fine-focus sealed tube'
_diffrn_radiation_type MoK\a
_diffrn_radiation_wavelength 0.71073
_diffrn_reflns_av_R_equivalents 0.024
_diffrn_reflns_av_sigmaI/netI 0.045
_diffrn_reflns_limit_h_max 20
_diffrn_reflns_limit_h_min -2
_diffrn_reflns_limit_k_max 11
_diffrn_reflns_limit_k_min 0
_diffrn_reflns_limit_l_max 27
_diffrn_reflns_limit_l_min -8
_diffrn_reflns_number 5651
_diffrn_reflns_theta_max 32.50
_diffrn_reflns_theta_min 2.24
_diffrn_standards_decay_% negligible
_diffrn_standards_interval_time 120
_diffrn_standards_number 4
_exptl_absorpt_coefficient_mu 23.063
_exptl_absorpt_correction_T_max 0.136
_exptl_absorpt_correction_T_min 0.047
_exptl_absorpt_correction_type 'face indexed numerical'
_exptl_absorpt_process_details '(SHELXTL/PC, Siemens, 1990)'
_exptl_crystal_colour orange
_exptl_crystal_density_diffrn 3.724
_exptl_crystal_density_meas ?
_exptl_crystal_description 'rectangular block'
_exptl_crystal_F_000 1880
_exptl_crystal_size_max 0.16
_exptl_crystal_size_mid 0.15
_exptl_crystal_size_min 0.14
_refine_diff_density_max 3.633
_refine_diff_density_min -1.987
_refine_ls_abs_structure_details 'Flack (1983)'
_refine_ls_abs_structure_Flack -0.036(11)
_refine_ls_extinction_coef 0.00111(8)
_refine_ls_extinction_method SHELXL93
_refine_ls_goodness_of_fit_all 1.027
_refine_ls_goodness_of_fit_obs 1.064
_refine_ls_hydrogen_treatment none
_refine_ls_matrix_type full
_refine_ls_number_parameters 154
_refine_ls_number_reflns 4958
_refine_ls_number_restraints 0
_refine_ls_restrained_S_all 1.027
_refine_ls_restrained_S_obs 1.064
_refine_ls_R_factor_all 0.057
_refine_ls_R_factor_obs .035
_refine_ls_shift/esd_max 0.001
_refine_ls_shift/esd_mean 0.000
_refine_ls_structure_factor_coef Fsqd
_refine_ls_weighting_details 'w = 1/[\s^2^(Fo^2^)+(0.0558P)^2^] where P = (Fo^2^+2Fc^2^)/3'
_refine_ls_weighting_scheme calc
_refine_ls_wR_factor_all 0.092
_refine_ls_wR_factor_obs .085
_reflns_number_observed 3928
_reflns_number_total 4958
_reflns_observed_criterion I>2\s(I)
_cod_data_source_file jz1249.cif
_cod_data_source_block I
_cod_depositor_comments
;
The following automatic conversions were performed:

'_exptl_crystal_density_meas' value 'not measured' was changed to '?'
- the value is perceived as not measured.

Automatic conversion script
Id: cif_fix_values 3008 2015-01-20 13:52:24Z robertas 

The following automatic conversions were performed:

'_refine_ls_weighting_scheme' value 'calc w =
1/[\s^2^(Fo^2^)+(0.0558P)^2^] where P = (Fo^2^+2Fc^2^)/3' was changed
to 'calc'. New tag '_refine_ls_weighting_details' was created. The
value of the new tag was set to 'w = 1/[\s^2^(Fo^2^)+(0.0558P)^2^]
where P = (Fo^2^+2Fc^2^)/3'.

Automatic conversion script
Id: cif_fix_values 3143 2015-03-26 13:38:13Z robertas 
;
_cod_original_sg_symbol_Hall ' P 2c -2ac'
_cod_original_sg_symbol_H-M ' P c a 21'
_cod_database_code 2007342

loop_
_symmetry_equiv_pos_as_xyz
'x, y, z'
'-x, -y, z+1/2'
'x+1/2, -y, z'
'-x+1/2, y, z+1/2'

loop_
_atom_site_aniso_label
_atom_site_aniso_U_11
_atom_site_aniso_U_22
_atom_site_aniso_U_33
_atom_site_aniso_U_12
_atom_site_aniso_U_13
_atom_site_aniso_U_23
Ta1 .0258(2) .01560(13) .0144(2) -.00033(12) -.0014(2) -.0012(2)
Ta2 .02338(15) .01861(14) .0144(2) .00005(12) -.0015(2) -.0013(2)
S1 .0415(14) .0247(11) .0264(15) -.0033(11) -.0066(13) -.0074(11)
S2 .0398(13) .0254(10) .030(2) .0111(10) -.0080(13) -.0018(11)
S3 .0274(11) .0250(10) .0219(13) -.0021(8) .0016(10) -.0031(10)
S4 .0339(13) .0200(10) .0193(12) .0080(9) -.0021(11) -.0010(9)
S5 .072(2) .0303(13) .0230(15) -.0106(15) -.004(2) .0069(12)
S6 .0353(13) .044(2) .037(2) -.0083(12) .0084(14) .0006(15)
S7 .0474(15) .0205(10) .0236(14) .0020(10) -.0020(12) -.0031(10)
S8 .0403(14) .0252(11) .0238(14) -.0057(10) .0032(12) .0021(11)
S9 .0353(13) .0354(13) .0201(13) .0011(11) .0055(11) -.0046(11)
S10 .0353(14) .0240(11) .0210(13) -.0059(10) -.0010(11) .0019(10)
S11 .0299(12) .052(2) .0251(15) .0020(12) -.0118(12) -.0076(14)
Rb1 .0425(6) .0262(5) .0305(6) -.0028(4) .0010(5) .0014(5)
Rb2 .0480(6) .0344(6) .0468(9) .0095(5) .0023(7) -.0091(6)
Rb3 .0341(5) .0485(7) .0489(9) .0013(5) .0002(6) -.0178(7)
Rb4 .0406(5) .0314(5) .0342(6) -.0037(4) .0100(5) -.0073(5)

loop_
_atom_site_label
_atom_site_fract_x
_atom_site_fract_y
_atom_site_fract_z
_atom_site_U_iso_or_equiv
_atom_site_thermal_displace_type
_atom_site_calc_flag
_atom_site_refinement_flags
_atom_site_occupancy
_atom_site_disorder_group
_atom_site_type_symbol
Ta1 .87877(3) .21482(4) .2868 .01862(8) Uani d . 1 . Ta
Ta2 .93099(3) .26135(5) .47286(4) .01881(8) Uani d . 1 . Ta
S1 .8114(2) -.0011(4) .2217(2) .0309(6) Uani d . 1 . S
S2 .7402(2) .4172(3) .3024(2) .0317(6) Uani d . 1 . S
S3 .7549(2) .2411(3) .3883(2) .0248(5) Uani d . 1 . S
S4 .9700(2) .0362(3) .3787(2) .0244(5) Uani d . 1 . S
S5 .9354(3) .4086(4) .1853(2) .0417(8) Uani d . 1 . S
S6 1.0428(2) .2489(5) .2316(2) .0386(7) Uani d . 1 . S
S7 .8952(2) .5720(3) .4596(2) .0305(6) Uani d . 1 . S
S8 .8348(2) .0230(4) .5283(2) .0298(6) Uani d . 1 . S
S9 .8141(2) .2631(4) .5780(2) .0303(6) Uani d . 1 . S
S10 .9773(2) .4679(3) .3729(2) .0268(5) Uani d . 1 . S
S11 1.0726(2) .2562(5) .5361(2) .0357(7) Uani d . 1 . S
Rb1 .21303(9) .19359(14) .37948(8) .0331(2) Uani d . 1 . Rb
Rb2 1.04394(11) -.2031(2) .22919(10) .0431(3) Uani d . 1 . Rb
Rb3 .92033(9) .1846(2) .02874(10) .0438(3) Uani d . 1 . Rb
Rb4 .73099(9) .6583(2) .12813(9) .0354(3) Uani d . 1 . Rb

loop_
_atom_type_symbol
_atom_type_description
_atom_type_scat_dispersion_real
_atom_type_scat_dispersion_imag
_atom_type_scat_source
S S 0.1246 0.1234 'International Tables Vol C Tables 4.2.6.8 and 6.1.1.4'
Rb Rb -0.9393 2.9676 'International Tables Vol C Tables 4.2.6.8 and 6.1.1.4'
Ta Ta -0.7052 6.5227 'International Tables Vol C Tables 4.2.6.8 and 6.1.1.4'

loop_
_geom_angle_atom_site_label_1
_geom_angle_atom_site_label_2
_geom_angle_atom_site_label_3
_geom_angle
_geom_angle_publ_flag
S1 Ta1 S6 103.34(12) n
S1 Ta1 S2 102.93(11) n
S6 Ta1 S2 132.10(11) n
S1 Ta1 S4 98.40(10) n
S6 Ta1 S4 83.52(12) n
S2 Ta1 S4 130.59(10) n
S1 Ta1 S5 100.22(12) n
S6 Ta1 S5 49.79(13) n
S2 Ta1 S5 86.51(12) n
S4 Ta1 S5 132.53(12) n
S1 Ta1 S3 100.34(10) n
S6 Ta1 S3 154.22(11) n
S2 Ta1 S3 49.63(10) n
S4 Ta1 S3 83.08(9) n
S5 Ta1 S3 134.71(11) n
S1 Ta1 S10 175.00(10) n
S6 Ta1 S10 74.23(11) n
S2 Ta1 S10 81.78(9) n
S4 Ta1 S10 77.07(9) n
S5 Ta1 S10 81.62(10) n
S3 Ta1 S10 81.35(9) n
S11 Ta2 S7 103.70(12) n
S11 Ta2 S8 103.11(12) n
S7 Ta2 S8 131.53(11) n
S11 Ta2 S9 98.45(12) n
S7 Ta2 S9 86.86(10) n
S8 Ta2 S9 49.69(10) n
S11 Ta2 S4 99.29(11) n
S7 Ta2 S4 130.71(10) n
S8 Ta2 S4 82.80(10) n
S9 Ta2 S4 131.92(10) n
S11 Ta2 S10 99.95(12) n
S7 Ta2 S10 49.93(10) n
S8 Ta2 S10 154.82(10) n
S9 Ta2 S10 135.91(10) n
S4 Ta2 S10 83.64(9) n
S11 Ta2 S3 175.44(10) n
S7 Ta2 S3 80.50(9) n
S8 Ta2 S3 74.91(10) n
S9 Ta2 S3 83.44(9) n
S4 Ta2 S3 76.46(8) n
S10 Ta2 S3 81.34(9) n
S3 S2 Ta1 66.38(11) n
S2 S3 Ta1 63.99(12) n
S2 S3 Ta2 116.90(14) n
Ta1 S3 Ta2 81.07(8) n
Ta1 S4 Ta2 88.45(8) n
S6 S5 Ta1 63.88(13) n
S5 S6 Ta1 66.33(14) n
S10 S7 Ta2 66.12(11) n
S9 S8 Ta2 65.56(11) n
S8 S9 Ta2 64.75(11) n
S7 S10 Ta2 63.96(11) n
S7 S10 Ta1 115.65(14) n
Ta2 S10 Ta1 81.21(7) n

loop_
_geom_bond_atom_site_label_1
_geom_bond_atom_site_label_2
_geom_bond_site_symmetry_2
_geom_bond_distance
_geom_bond_publ_flag
Ta1 S1 . 2.232(3) y
Ta1 S6 . 2.442(3) y
Ta1 S2 . 2.448(3) y
Ta1 S4 . 2.488(3) y
Ta1 S5 . 2.491(3) y
Ta1 S3 . 2.496(3) y
Ta1 S10 . 2.829(3) y
Ta2 S11 . 2.228(3) y
Ta2 S7 . 2.449(3) y
Ta2 S8 . 2.461(3) y
Ta2 S9 . 2.477(3) y
Ta2 S4 . 2.491(3) y
Ta2 S10 . 2.492(3) y
Ta2 S3 . 2.833(3) y
S2 S3 . 2.076(4) y
S5 S6 . 2.077(5) y
S7 S10 . 2.086(4) y
S8 S9 . 2.074(4) y
